data_4101155
loop_
_publ_author_name
'Miao, Qian'
'Chi, Xiaoliu'
'Zeis, Roswitha'
'Lefenfeld, Michael'
'Kloc, Christian'
'Siegrist, Theo'
'Steigerwald, Michael'
'Nuckolls, Colin'

_publ_section_title
;
 Organization of Acenes with a Cruciform Assembly Motif
;
_journal_name_full 'Journal of the American Chemical Society'
_journal_paper_doi 10.1021/ja0570786
_journal_year 2006
_chemical_formula_moiety 'C46 H30'
_chemical_formula_sum 'C46 H30'
_chemical_formula_weight 582.74
_space_group_IT_number 15
_symmetry_cell_setting monoclinic
_symmetry_space_group_name_Hall '-C 2yc'
_symmetry_space_group_name_H-M 'C 1 2/c 1'
_cell_angle_alpha 90
_cell_angle_beta 116.755(5)
_cell_angle_gamma 90
_cell_formula_units_Z 4
_cell_length_a 27.8621(15)
_cell_length_b 8.0786(4)
_cell_length_c 16.0279(9)
_cell_measurement_temperature 293
_cell_volume 3221.4(3)
_diffrn_ambient_temperature 293
_exptl_crystal_density_diffrn 1.201
_cod_original_sg_symbol_H-M 'C 2/c'
_cod_database_code 4101155

loop_
_symmetry_equiv_pos_as_xyz
x,y,z
-x,-y,-z
x+1/2,y+1/2,z
-x+1/2,-y+1/2,-z
-x,y,-z+1/2
x,-y,z+1/2
-x+1/2,y+1/2,-z+1/2
x+1/2,-y+1/2,z+1/2

loop_
_atom_site_label
_atom_site_type_symbol
_atom_site_fract_x
_atom_site_fract_y
_atom_site_fract_z
_atom_site_U_iso_or_equiv
_atom_site_occupancy
_atom_site_adp_type
_atom_site_refinement_flags
_atom_site_attached_hydrogens
C1 C 0.26251(9) 0.1136(3) 0.06297(17) 0.0448 1.0000 Uani . .
C2 C 0.20908(9) 0.1653(4) 0.00876(19) 0.0504 1.0000 Uani . .
C3 C 0.3048(1) 0.2037(3) 0.05385(18) 0.0458 1.0000 Uani . .
C4 C 0.35956(9) 0.1576(3) 0.11090(18) 0.0478 1.0000 Uani . .
C5 C 0.3714(1) 0.0271(3) 0.17328(19) 0.0481 1.0000 Uani . .
C6 C 0.3288(1) -0.0671(3) 0.17935(18) 0.0480 1.0000 Uani . .
C7 C 0.2752(1) -0.0218(3) 0.12428(18) 0.0450 1.0000 Uani . .
C8 C 0.2308(1) -0.1158(3) 0.13110(19) 0.0483 1.0000 Uani . .
C9 C 0.20050(17) -0.2261(5) 0.0638(3) 0.1092 1.0000 Uani . .
C10 C 0.15797(18) -0.3080(6) 0.0682(3) 0.1306 1.0000 Uani . .
C11 C 0.14560(14) -0.2804(4) 0.1385(3) 0.0891 1.0000 Uani . .
C12 C 0.17556(15) -0.1716(4) 0.2067(3) 0.0829 1.0000 Uani . .
C13 C 0.21873(12) -0.0882(4) 0.2036(2) 0.0646 1.0000 Uani . .
C14 C 0.34303(12) -0.2018(4) 0.2432(2) 0.0653 1.0000 Uani . .
C15 C 0.39527(14) -0.2388(4) 0.3007(3) 0.0819 1.0000 Uani . .
C16 C 0.43677(12) -0.1427(4) 0.2974(3) 0.0814 1.0000 Uani . .
C17 C 0.42577(11) -0.0165(4) 0.2373(2) 0.0637 1.0000 Uani . .
C18 C 0.4036(1) 0.2537(4) 0.10470(19) 0.0584 1.0000 Uani . .
C19 C 0.43596(13) 0.1833(5) 0.0704(2) 0.0821 1.0000 Uani . .
C20 C 0.47778(14) 0.2753(6) 0.0665(3) 0.1023 1.0000 Uani . .
C21 C 0.48612(15) 0.4329(6) 0.0972(3) 0.1137 1.0000 Uani . .
C22 C 0.45407(19) 0.5057(5) 0.1308(3) 0.1235 1.0000 Uani . .
C23 C 0.41293(14) 0.4162(5) 0.1350(3) 0.0903 1.0000 Uani . .
H21 H 0.1795 0.1038 0.0163 0.0574 1.0000 Uiso . .
H91 H 0.2083 -0.2468 0.0077 0.1432 1.0000 Uiso . .
H101 H 0.1356 -0.3906 0.0161 0.1560 1.0000 Uiso . .
H111 H 0.1149 -0.3416 0.1420 0.1114 1.0000 Uiso . .
H121 H 0.1665 -0.1501 0.2611 0.1142 1.0000 Uiso . .
H131 H 0.2414 -0.0069 0.2559 0.0840 1.0000 Uiso . .
H141 H 0.3134 -0.2725 0.2456 0.0808 1.0000 Uiso . .
H151 H 0.4042 -0.3346 0.3467 0.0963 1.0000 Uiso . .
H161 H 0.4755 -0.1700 0.3412 0.0935 1.0000 Uiso . .
H171 H 0.4567 0.0502 0.2370 0.0731 1.0000 Uiso . .
H191 H 0.4289 0.0635 0.0457 0.1029 1.0000 Uiso . .
H201 H 0.5017 0.2234 0.0408 0.1234 1.0000 Uiso . .
H211 H 0.5169 0.4984 0.0958 0.1297 1.0000 Uiso . .
H221 H 0.4597 0.6283 0.1521 0.1513 1.0000 Uiso . .
H231 H 0.3890 0.4698 0.1607 0.1089 1.0000 Uiso . .

loop_
_atom_site_aniso_label
_atom_site_aniso_U_11
_atom_site_aniso_U_22
_atom_site_aniso_U_33
_atom_site_aniso_U_23
_atom_site_aniso_U_13
_atom_site_aniso_U_12
C1 0.0344(6) 0.0581(8) 0.0435(7) -0.0050(8) 0.0188(6) -0.0156(7)
C2 0.0347(6) 0.0683(8) 0.0509(8) -0.0004(8) 0.0217(6) -0.0185(7)
C3 0.0356(6) 0.0606(8) 0.0428(7) -0.0017(7) 0.0191(6) -0.0155(7)
C4 0.0352(6) 0.0656(8) 0.0431(7) -0.0061(8) 0.0182(6) -0.0122(7)
C5 0.0373(6) 0.0589(8) 0.0498(8) -0.0078(8) 0.0210(6) -0.0035(7)
C6 0.0458(6) 0.0481(8) 0.0559(8) -0.0023(8) 0.0280(6) -0.0034(7)
C7 0.0423(6) 0.0490(8) 0.0487(7) -0.0055(7) 0.0249(6) -0.0105(7)
C8 0.0467(6) 0.0455(8) 0.0572(8) 0.0004(8) 0.0275(7) -0.0069(7)
C9 0.1099(6) 0.1352(9) 0.1177(8) -0.0638(8) 0.0824(7) -0.0761(8)
C10 0.1203(6) 0.1593(9) 0.1396(9) -0.0682(9) 0.0826(8) -0.0966(8)
C11 0.0661(6) 0.0899(9) 0.1240(9) 0.0149(8) 0.0540(8) -0.0182(8)
C12 0.0908(6) 0.0832(9) 0.1091(8) 0.0205(8) 0.0755(7) 0.0076(8)
C13 0.0705(6) 0.0585(8) 0.0789(8) 0.0024(8) 0.0462(7) -0.0015(8)
C14 0.0564(6) 0.0538(8) 0.0916(8) 0.0097(8) 0.0383(7) 0.0039(8)
C15 0.0678(6) 0.0689(9) 0.1118(9) 0.0273(8) 0.0430(8) 0.0177(8)
C16 0.0494(6) 0.0851(9) 0.1045(9) 0.0190(8) 0.0301(8) 0.0171(8)
C17 0.0447(6) 0.0747(8) 0.0726(8) 0.0035(8) 0.0271(7) 0.0021(8)
C18 0.0331(6) 0.0907(9) 0.0471(8) 0.0035(8) 0.0142(7) -0.0189(8)
C19 0.0545(6) 0.1187(9) 0.0830(8) -0.0100(8) 0.0397(7) -0.0214(8)
C20 0.0599(6) 0.1723(9) 0.0864(8) -0.0036(9) 0.0432(7) -0.0265(9)
C21 0.0726(6) 0.1827(9) 0.0820(8) -0.0084(9) 0.0315(8) -0.0709(8)
C22 0.1190(6) 0.1376(9) 0.1232(9) -0.0401(9) 0.0628(8) -0.0857(8)
C23 0.0777(6) 0.1092(9) 0.0929(8) -0.0252(8) 0.0463(7) -0.0474(8)

loop_
_geom_bond_atom_site_label_1
_geom_bond_site_symmetry_1
_geom_bond_atom_site_label_2
_geom_bond_site_symmetry_2
_geom_bond_distance
_geom_bond_publ_flag
C1 . C7 . 1.405(4) yes
C1 . C3 . 1.448(3) yes
C1 . C2 . 1.407(3) yes
C2 . H21 . 1.016 no
C2 . C3 4_555 1.389(4) yes
C3 . C4 . 1.430(3) yes
C4 . C18 . 1.492(3) yes
C4 . C5 . 1.387(4) yes
C5 . C17 . 1.439(4) yes
C5 . C6 . 1.451(3) yes
C6 . C14 . 1.423(4) yes
C6 . C7 . 1.398(4) yes
C7 . C8 . 1.497(3) yes
C8 . C13 . 1.366(4) yes
C8 . C9 . 1.361(4) yes
C9 . H91 . 1.030 no
C9 . C10 . 1.387(5) yes
C10 . H101 . 1.031 no
C10 . C11 . 1.338(5) yes
C11 . H111 . 1.011 no
C11 . C12 . 1.357(5) yes
C12 . H121 . 1.024 no
C12 . C13 . 1.399(4) yes
C13 . H131 . 1.027 no
C14 . H141 . 1.019 no
C14 . C15 . 1.360(4) yes
C15 . H151 . 1.020 no
C15 . C16 . 1.414(4) yes
C16 . H161 . 1.012 no
C16 . C17 . 1.340(4) yes
C17 . H171 . 1.017 no
C18 . C23 . 1.383(4) yes
C18 . C19 . 1.374(4) yes
C19 . H191 . 1.030 no
C19 . C20 . 1.407(4) yes
C20 . H201 . 1.017 no
C20 . C21 . 1.347(6) yes
C21 . H211 . 1.017 no
C21 . C22 . 1.367(6) yes
C22 . H221 . 1.037 no
C22 . C23 . 1.382(5) yes
C23 . H231 . 1.025 no
